data_2216639
loop_
_publ_author_name
'Kelan Li'
'Feihua Luo'
'Xuegang Song'
'Zongqiu Hu'

_publ_section_title
;<i>catena</i>-Poly[copper(II)-di-\m~2~-1,1-azido-copper(II)-\m~2~-acetato-\m~2~-1,1-azido-\m~2~-(dimethyl
 sulfoxide)-copper(II)-di-\m~2~-1,1-azido]
;
_journal_coeditor_code LH2563
_journal_issue 12
_journal_name_full 'Acta Crystallographica Section E'
_journal_page_first m3156
_journal_page_last m3156
_journal_paper_doi 10.1107/S1600536807059247
_journal_volume 63
_journal_year 2007
_chemical_formula_iupac '[Cu3 (C2 H3 O2)2 (N3)4 (C2 H6 O S)2]'
_chemical_formula_moiety 'C8 H18 Cu3 N12 O6 S2'
_chemical_formula_sum 'C8 H18 Cu3 N12 O6 S2'
_chemical_formula_weight 633.13
_chemical_name_systematic
;
catena-Poly[copper(II)-di-\m~2~-1,1-azido-copper(II)-\m~2~-acetato-
\m~2~-1,1-azido-\m~2~-(dimethyl sulfoxide)-copper(II)-di-\m~2~-1,1-azido]
;
_space_group_IT_number 2
_symmetry_cell_setting triclinic
_symmetry_space_group_name_Hall '-P 1'
_symmetry_space_group_name_H-M 'P -1'
_atom_sites_solution_hydrogens geom
_atom_sites_solution_primary direct
_atom_sites_solution_secondary difmap
_audit_creation_method SHELXL-97
_cell_angle_alpha 90.386(2)
_cell_angle_beta 112.6870(10)
_cell_angle_gamma 116.2610(10)
_cell_formula_units_Z 1
_cell_length_a 8.5205(9)
_cell_length_b 8.6624(9)
_cell_length_c 9.4999(10)
_cell_measurement_reflns_used 2542
_cell_measurement_temperature 293(2)
_cell_measurement_theta_max 27.00
_cell_measurement_theta_min 2.38
_cell_volume 566.66(10)
_computing_cell_refinement 'SAINT-Plus (Bruker, 2001)'
_computing_data_collection 'SMART (Bruker, 2001)'
_computing_data_reduction 'SAINT-Plus (Bruker, 2001)'
_computing_molecular_graphics 'SHELXTL (Bruker, 2001)'
_computing_publication_material 'SHELXTL (Bruker, 2001)'
_computing_structure_refinement 'SHELXL97 (Sheldrick, 1997)'
_computing_structure_solution 'SHELXS97 (Sheldrick, 1997)'
_diffrn_ambient_temperature 293(2)
_diffrn_measured_fraction_theta_full 0.984
_diffrn_measured_fraction_theta_max 0.970
_diffrn_measurement_device_type 'Bruker SMART-CCD'
_diffrn_measurement_method '\f and \w scans'
_diffrn_radiation_monochromator graphite
_diffrn_radiation_source 'fine-focus sealed tube'
_diffrn_radiation_type MoK\a
_diffrn_radiation_wavelength 0.71073
_diffrn_reflns_av_R_equivalents 0.0602
_diffrn_reflns_av_sigmaI/netI 0.0419
_diffrn_reflns_limit_h_max 7
_diffrn_reflns_limit_h_min -10
_diffrn_reflns_limit_k_max 11
_diffrn_reflns_limit_k_min -7
_diffrn_reflns_limit_l_max 12
_diffrn_reflns_limit_l_min -10
_diffrn_reflns_number 3467
_diffrn_reflns_theta_full 27.00
_diffrn_reflns_theta_max 27.00
_diffrn_reflns_theta_min 2.38
_exptl_absorpt_coefficient_mu 3.024
_exptl_absorpt_correction_type none
_exptl_crystal_colour black
_exptl_crystal_density_diffrn 1.855
_exptl_crystal_density_method 'not measured'
_exptl_crystal_description block
_exptl_crystal_F_000 317
_exptl_crystal_size_max 0.30
_exptl_crystal_size_mid 0.20
_exptl_crystal_size_min 0.20
_refine_diff_density_max 0.602
_refine_diff_density_min -0.646
_refine_ls_extinction_method none
_refine_ls_goodness_of_fit_ref 1.106
_refine_ls_hydrogen_treatment constr
_refine_ls_matrix_type full
_refine_ls_number_parameters 145
_refine_ls_number_reflns 2404
_refine_ls_number_restraints 0
_refine_ls_restrained_S_all 1.106
_refine_ls_R_factor_all 0.0379
_refine_ls_R_factor_gt 0.0346
_refine_ls_shift/su_max 0.000
_refine_ls_shift/su_mean 0.000
_refine_ls_structure_factor_coef Fsqd
_refine_ls_weighting_details 'calc w=1/[\s^2^(Fo^2^)+(0.0520P)^2^+0.3521P] where P=(Fo^2^+2Fc^2^)/3'
_refine_ls_weighting_scheme calc
_refine_ls_wR_factor_gt 0.0929
_refine_ls_wR_factor_ref 0.0988
_reflns_number_gt 2182
_reflns_number_total 2404
_reflns_threshold_expression I>2\s(I)
_cod_data_source_file lh2563.cif
_cod_data_source_block I
_cod_depositor_comments
;
The following automatic conversions were performed:
'_symmetry_cell_setting' value 'Triclinic' changed to 'triclinic'
according to '/home/saulius/struct/CIF-dictionaries/cif_core.dic'
dictionary named 'cif_core.dic' version 2.4.1 from 2010-06-29.

Automatic conversion script
Id: cif_fix_enum 1527 2010-12-29 10:47:43Z saulius 

The following automatic conversions were performed:

'_symmetry_cell_setting' value 'Triclinic' changed to 'triclinic'
according to /home/saulius/struct/CIF-dictionaries/cif_core.dic
dictionary named 'cif_core.dic' version 2.4.1 from 2010-06-29.

Automatic conversion script
Id: cif_fix_values 1715 2011-07-08 13:25:40Z adriana 
;
_cod_database_code 2216639
_cod_database_fobs_code 2216639

loop_
_symmetry_equiv_pos_as_xyz
'x, y, z'
'-x, -y, -z'

loop_
_atom_site_type_symbol
_atom_site_label
_atom_site_fract_x
_atom_site_fract_y
_atom_site_fract_z
_atom_site_U_iso_or_equiv
_atom_site_adp_type
_atom_site_calc_flag
_atom_site_refinement_flags
_atom_site_occupancy
Cu Cu1 0.81687(5) 0.81565(4) -0.06003(4) 0.03025(14) Uani d . 1
Cu Cu2 0.5000 0.5000 0.0000 0.03156(15) Uani d S 1
C C1 0.7810(8) 1.1353(5) 0.2360(6) 0.0673(12) Uani d . 1
H H1A 0.8966 1.1839 0.2199 0.101 Uiso calc R 1
H H1B 0.8111 1.1893 0.3382 0.101 Uiso calc R 1
H H1C 0.6854 1.1577 0.1586 0.101 Uiso calc R 1
C C2 0.4761(7) 0.8594(7) 0.2395(6) 0.0707(13) Uani d . 1
H H2A 0.4049 0.9054 0.1643 0.106 Uiso calc R 1
H H2B 0.5099 0.9132 0.3429 0.106 Uiso calc R 1
H H2C 0.3974 0.7341 0.2218 0.106 Uiso calc R 1
C C3 0.2979(6) 0.5365(6) -0.4771(4) 0.0630(12) Uani d . 1
H H3A 0.2879 0.4330 -0.5259 0.095 Uiso calc R 1
H H3B 0.3458 0.6318 -0.5264 0.095 Uiso calc R 1
H H3C 0.1722 0.5130 -0.4879 0.095 Uiso calc R 1
C C4 0.4350(5) 0.5860(4) -0.3071(4) 0.0361(6) Uani d . 1
N N1 1.0712(4) 0.9551(4) 0.1239(3) 0.0449(7) Uani d . 1
N N2 1.1240(4) 0.9351(4) 0.2578(3) 0.0421(6) Uani d . 1
N N3 1.1756(6) 0.9171(6) 0.3806(4) 0.0691(11) Uani d . 1
N N4 0.2460(4) 0.4183(3) 0.0089(3) 0.0328(5) Uani d . 1
N N5 0.1232(4) 0.4496(4) -0.0825(3) 0.0379(6) Uani d . 1
N N6 0.0095(5) 0.4816(5) -0.1649(5) 0.0624(9) Uani d . 1
O O1 0.6009(3) 0.7171(3) -0.2653(3) 0.0432(6) Uani d . 1
O O2 0.3755(3) 0.4928(3) -0.2207(3) 0.0406(5) Uani d . 1
O O3 0.6177(4) 0.8295(3) 0.0499(3) 0.0430(5) Uani d . 1
S S1 0.68907(12) 0.90584(11) 0.22039(10) 0.0401(2) Uani d . 1

loop_
_atom_site_aniso_label
_atom_site_aniso_U_11
_atom_site_aniso_U_22
_atom_site_aniso_U_33
_atom_site_aniso_U_12
_atom_site_aniso_U_13
_atom_site_aniso_U_23
Cu1 0.0237(2) 0.0250(2) 0.0280(2) 0.00378(15) 0.00743(15) 0.00848(14)
Cu2 0.0225(3) 0.0298(3) 0.0332(3) 0.0057(2) 0.0115(2) 0.0083(2)
C1 0.080(3) 0.0306(19) 0.068(3) 0.009(2) 0.031(2) -0.0018(18)
C2 0.057(3) 0.079(3) 0.062(3) 0.014(2) 0.035(2) -0.008(2)
C3 0.046(2) 0.071(3) 0.0320(18) 0.007(2) 0.0030(16) 0.0070(17)
C4 0.0317(15) 0.0350(16) 0.0304(14) 0.0103(13) 0.0097(12) 0.0041(12)
N1 0.0338(14) 0.0375(15) 0.0345(14) 0.0031(12) 0.0040(11) 0.0176(11)
N2 0.0356(14) 0.0370(15) 0.0372(15) 0.0090(12) 0.0101(12) 0.0122(11)
N3 0.071(2) 0.076(3) 0.0393(18) 0.026(2) 0.0150(17) 0.0256(17)
N4 0.0251(12) 0.0272(12) 0.0428(14) 0.0099(10) 0.0148(11) 0.0109(10)
N5 0.0316(13) 0.0317(13) 0.0458(15) 0.0109(11) 0.0175(12) 0.0118(11)
N6 0.052(2) 0.070(2) 0.073(2) 0.0381(19) 0.0230(18) 0.0342(19)
O1 0.0344(12) 0.0334(11) 0.0305(11) -0.0018(10) 0.0059(9) 0.0056(9)
O2 0.0282(11) 0.0391(12) 0.0337(11) 0.0031(10) 0.0094(9) 0.0067(9)
O3 0.0450(13) 0.0400(13) 0.0407(12) 0.0177(11) 0.0188(11) 0.0008(10)
S1 0.0395(4) 0.0351(4) 0.0384(4) 0.0163(4) 0.0118(3) 0.0031(3)

loop_
_atom_type_symbol
_atom_type_description
_atom_type_scat_dispersion_real
_atom_type_scat_dispersion_imag
_atom_type_scat_source
C C 0.0033 0.0016 'International Tables Vol C Tables 4.2.6.8 and 6.1.1.4'
H H 0.0000 0.0000 'International Tables Vol C Tables 4.2.6.8 and 6.1.1.4'
N N 0.0061 0.0033 'International Tables Vol C Tables 4.2.6.8 and 6.1.1.4'
O O 0.0106 0.0060 'International Tables Vol C Tables 4.2.6.8 and 6.1.1.4'
S S 0.1246 0.1234 'International Tables Vol C Tables 4.2.6.8 and 6.1.1.4'
Cu Cu 0.3201 1.2651 'International Tables Vol C Tables 4.2.6.8 and 6.1.1.4'

loop_
_geom_angle_atom_site_label_1
_geom_angle_atom_site_label_2
_geom_angle_atom_site_label_3
_geom_angle_site_symmetry_1
_geom_angle_site_symmetry_3
_geom_angle
_geom_angle_publ_flag
O1 Cu1 N4 . 2_665 92.49(11) n
O1 Cu1 N1 . . 166.25(11) n
N4 Cu1 N1 2_665 . 98.17(11) n
O1 Cu1 N1 . 2_775 89.72(10) n
N4 Cu1 N1 2_665 2_775 165.71(13) n
N1 Cu1 N1 . 2_775 77.84(12) n
O1 Cu1 O3 . . 91.09(10) n
N4 Cu1 O3 2_665 . 87.19(10) n
N1 Cu1 O3 . . 98.06(12) n
N1 Cu1 O3 2_775 . 106.90(12) n
O2 Cu2 O2 . 2_665 180.00(15) n
O2 Cu2 N4 . 2_665 90.66(10) n
O2 Cu2 N4 2_665 2_665 89.34(10) n
O2 Cu2 N4 . . 89.34(10) n
O2 Cu2 N4 2_665 . 90.66(10) n
N4 Cu2 N4 2_665 . 180.0 n
S1 C1 H1A . . 109.5 ?
S1 C1 H1B . . 109.5 ?
H1A C1 H1B . . 109.5 ?
S1 C1 H1C . . 109.5 ?
H1A C1 H1C . . 109.5 ?
H1B C1 H1C . . 109.5 ?
S1 C2 H2A . . 109.5 ?
S1 C2 H2B . . 109.5 ?
H2A C2 H2B . . 109.5 ?
S1 C2 H2C . . 109.5 ?
H2A C2 H2C . . 109.5 ?
H2B C2 H2C . . 109.5 ?
C4 C3 H3A . . 109.5 ?
C4 C3 H3B . . 109.5 ?
H3A C3 H3B . . 109.5 ?
C4 C3 H3C . . 109.5 ?
H3A C3 H3C . . 109.5 ?
H3B C3 H3C . . 109.5 ?
O2 C4 O1 . . 126.0(3) ?
O2 C4 C3 . . 117.2(3) ?
O1 C4 C3 . . 116.8(3) ?
N2 N1 Cu1 . . 129.6(2) ?
N2 N1 Cu1 . 2_775 124.8(2) ?
Cu1 N1 Cu1 . 2_775 102.16(11) ?
N3 N2 N1 . . 178.7(4) ?
N5 N4 Cu1 . 2_665 122.3(2) ?
N5 N4 Cu2 . . 120.7(2) ?
Cu1 N4 Cu2 2_665 . 104.04(11) ?
N6 N5 N4 . . 178.3(4) ?
C4 O1 Cu1 . . 128.8(2) ?
C4 O2 Cu2 . . 131.9(2) ?
S1 O3 Cu1 . . 124.36(14) ?
O3 S1 C2 . . 104.30(19) ?
O3 S1 C1 . . 105.62(19) ?
C2 S1 C1 . . 97.6(3) ?

loop_
_geom_bond_atom_site_label_1
_geom_bond_atom_site_label_2
_geom_bond_site_symmetry_2
_geom_bond_distance
_geom_bond_publ_flag
Cu1 O1 . 1.933(2) yes
Cu1 N4 2_665 1.970(2) yes
Cu1 N1 . 1.986(3) yes
Cu1 N1 2_775 2.002(3) yes
Cu1 O3 . 2.351(2) yes
Cu2 O2 . 1.936(2) yes
Cu2 O2 2_665 1.936(2) ?
Cu2 N4 2_665 1.995(2) ?
Cu2 N4 . 1.995(2) yes
Cu2 O3 . 2.542(2) yes
C1 S1 . 1.765(4) ?
C1 H1A . 0.9600 ?
C1 H1B . 0.9600 ?
C1 H1C . 0.9600 ?
C2 S1 . 1.760(5) ?
C2 H2A . 0.9600 ?
C2 H2B . 0.9600 ?
C2 H2C . 0.9600 ?
C3 C4 . 1.500(4) ?
C3 H3A . 0.9600 ?
C3 H3B . 0.9600 ?
C3 H3C . 0.9600 ?
C4 O2 . 1.245(4) ?
C4 O1 . 1.259(4) ?
N1 N2 . 1.217(4) ?
N1 Cu1 2_775 2.002(3) ?
N2 N3 . 1.116(4) ?
N4 N5 . 1.215(4) ?
N4 Cu1 2_665 1.970(2) ?
N5 N6 . 1.133(4) ?
O3 S1 . 1.517(2) ?

loop_
_geom_torsion_atom_site_label_1
_geom_torsion_atom_site_label_2
_geom_torsion_atom_site_label_3
_geom_torsion_atom_site_label_4
_geom_torsion_site_symmetry_1
_geom_torsion_site_symmetry_4
_geom_torsion
O1 Cu1 N1 N2 . . -175.2(4)
N4 Cu1 N1 N2 2_665 . -34.7(4)
N1 Cu1 N1 N2 2_775 . 159.2(5)
O3 Cu1 N1 N2 . . 53.6(4)
O1 Cu1 N1 Cu1 . 2_775 25.6(6)
N4 Cu1 N1 Cu1 2_665 2_775 166.06(14)
N1 Cu1 N1 Cu1 2_775 2_775 0.0
O3 Cu1 N1 Cu1 . 2_775 -105.65(14)
O2 Cu2 N4 N5 . . -27.1(3)
O2 Cu2 N4 N5 2_665 . 152.9(3)
O2 Cu2 N4 Cu1 . 2_665 114.98(12)
O2 Cu2 N4 Cu1 2_665 2_665 -65.02(12)
O2 C4 O1 Cu1 . . 1.1(5)
C3 C4 O1 Cu1 . . -178.1(3)
N4 Cu1 O1 C4 2_665 . 35.2(3)
N1 Cu1 O1 C4 . . 176.1(5)
N1 Cu1 O1 C4 2_775 . -158.9(3)
O3 Cu1 O1 C4 . . -52.0(3)
O1 C4 O2 Cu2 . . -1.5(6)
C3 C4 O2 Cu2 . . 177.6(3)
N4 Cu2 O2 C4 2_665 . -34.0(3)
N4 Cu2 O2 C4 . . 146.0(3)
O1 Cu1 O3 S1 . . -177.11(17)
N4 Cu1 O3 S1 2_665 . 90.44(18)
N1 Cu1 O3 S1 . . -7.41(19)
N1 Cu1 O3 S1 2_775 . -87.08(18)
Cu1 O3 S1 C2 . . -173.7(2)
Cu1 O3 S1 C1 . . 83.9(2)
